data_2010235
loop_
_publ_author_name
'Kivek\"as, Raikko'
'Sillanp\"a\"a, Reijo'
'Escriche, Lluis'
'Almajano, M. Pilar'
'Teixidor, Francesc'
'Casab\'o, Jaume'

_publ_section_title
;
 6-Oxa-3,9-dithiabicyclo[9.4.0]pentadeca-1(11),12,14-triene
;
_journal_issue 12
_journal_name_full 'Acta Crystallographica Section C'
_journal_page_first 2047
_journal_page_last 2049
_journal_paper_doi 10.1107/S0108270194008395
_journal_volume 50
_journal_year 1994
_chemical_formula_sum 'C12 H16 O S2'
_chemical_formula_weight 240.38
_space_group_IT_number 15
_symmetry_cell_setting monoclinic
_symmetry_space_group_name_Hall '-C 2yc'
_symmetry_space_group_name_H-M 'C 1 2/c 1'
_atom_type_scat_source 'Xtal3.0 (Hall & Stewart, 1990)'
_cell_angle_alpha 90.
_cell_angle_beta 101.396(9)
_cell_angle_gamma 90.
_cell_formula_units_Z 4
_cell_length_a 11.0690(10)
_cell_length_b 11.2080(10)
_cell_length_c 9.9150(10)
_cell_measurement_reflns_used 25
_cell_measurement_temperature 296
_cell_measurement_theta_max 21.1
_cell_measurement_theta_min 18.2
_cell_volume 1205.8(2)
_diffrn_measurement_device 'Rigaku AFC-5S'
_diffrn_measurement_method \w-2\q
_diffrn_radiation_type MoK\a
_diffrn_radiation_wavelength 0.71069
_diffrn_reflns_av_R_equivalents 0.010
_diffrn_reflns_limit_h_max 13
_diffrn_reflns_limit_h_min 0
_diffrn_reflns_limit_k_max 13
_diffrn_reflns_limit_k_min 0
_diffrn_reflns_limit_l_max 11
_diffrn_reflns_limit_l_min -11
_diffrn_reflns_number 1185
_diffrn_reflns_theta_max 25
_diffrn_standards_decay_% 'decline of -1.20%, linear correction applied'
_diffrn_standards_interval_count 150
_diffrn_standards_number 3
_exptl_absorpt_coefficient_mu 0.396
_exptl_absorpt_correction_T_max 1.00
_exptl_absorpt_correction_T_min 0.95
_exptl_absorpt_correction_type 'empirical, \y-scan'
_exptl_crystal_colour colourless
_exptl_crystal_density_diffrn 1.324
_exptl_crystal_description prism
_exptl_crystal_size_max 0.35
_exptl_crystal_size_mid 0.30
_exptl_crystal_size_min 0.20
_refine_diff_density_max 0.2
_refine_diff_density_min -0.3
_refine_ls_goodness_of_fit_obs 2.23
_refine_ls_number_parameters 89
_refine_ls_number_reflns 895
_refine_ls_R_factor_obs 0.044
_refine_ls_shift/esd_max 0.033
_refine_ls_structure_factor_coef F
_refine_ls_weighting_details 'w = 1/\s^2^(F)'
_refine_ls_weighting_scheme calc
_refine_ls_wR_factor_obs 0.055
_reflns_number_observed 895
_reflns_number_total 1121
_reflns_observed_criterion I>2\s(I)
_cod_data_source_file ab1168.cif
_cod_data_source_block ab1168a
_cod_depositor_comments
;
The following automatic conversions were performed:

'_refine_ls_weighting_scheme' value '1/\s^2^(F)' was changed to
'calc'. New tag '_refine_ls_weighting_details' was created. The value
of the new tag was set to 'w = 1/\s^2^(F)'.

Automatic conversion script
Id: cif_fix_values 3143 2015-03-26 13:38:13Z robertas 
;
_cod_original_sg_symbol_H-M 'C 2/c'
_cod_original_formula_sum 'C12 H16 O1 S2'
_cod_database_code 2010235

loop_
_symmetry_equiv_pos_as_xyz
x,y,z
x,-y,1/2+z
-x,-y,-z
-x,y,1/2-z
1/2+x,1/2+y,z
1/2+x,1/2-y,1/2+z
1/2-x,1/2-y,-z
1/2-x,1/2+y,1/2-z

loop_
_atom_site_label
_atom_site_fract_x
_atom_site_fract_y
_atom_site_fract_z
_atom_site_U_iso_or_equiv
S(1) .29308(6) .52931(6) .68847(8) .0487(3)
O(1) .4890(5) .3466(3) .7885(4) .051(2)
C(1) .4610(2) .7084(2) .6846(3) .0423(9)
C(2) .4254(3) .8178(3) .6224(4) .0640(10)
C(3) .4636(3) .9239(3) .6856(5) .087(2)
C(4) .4161(3) .5942(3) .6139(3) .0450(10)
C(5) .2946(3) .3770(3) .6275(4) .0710(10)
C(6) .3968(3) .3017(3) .6893(4) .0710(10)
H(2) .377(3) .814(3) .538(4) .080(10)
H(3) .439(4) .990(4) .631(5) .11(2)
H(4A) .380(3) .621(3) .528(3) .060(9)
H(4B) .478(3) .535(2) .628(3) .049(8)
H(5A) .2937 .3803 .5316 .071
H(5B) .2213 .3397 .6425 .071
H(6A) .3628 .2357 .7290 .071
H(6B) .4342 .2745 .6165 .071
H(6C) .3816 .2764 .7758 .071
H(6D) .3961 .2345 .6307 .071

loop_
_geom_angle_atom_site_label_1
_geom_angle_atom_site_label_2
_geom_angle_atom_site_label_3
_geom_angle_site_symmetry_3
_geom_angle
_geom_angle_publ_flag
C(4) S(1) C(5) . 100.6(2) yes
C(6) O(1) C(6) 4_656 121.8(4) yes
C(2) C(1) C(4) . 120.4(3) yes
C(2) C(1) C(1) 4_656 118.4(3) yes
C(4) C(1) C(1) 4_656 121.2(2) yes
C(1) C(2) C(3) . 121.7(3) yes
C(2) C(3) C(3) 4_656 119.9(3) yes
S(1) C(4) C(1) . 110.9(2) yes
S(1) C(5) C(6) . 117.8(2) yes
O(1) C(6) C(5) . 120.0(3) yes
C(5) C(6) O(1) 4_656 119.0(3) yes

loop_
_geom_bond_atom_site_label_1
_geom_bond_atom_site_label_2
_geom_bond_site_symmetry_1
_geom_bond_site_symmetry_2
_geom_bond_distance
_geom_bond_publ_flag
S(1) C(4) . . 1.825(3) yes
S(1) C(5) . . 1.812(4) yes
O(1) C(6) . . 1.366(5) yes
O(1) C(6) . 4_656 1.337(6) yes
C(1) C(1) . 4_656 1.409(4) yes
C(1) C(2) . . 1.393(4) yes
C(1) C(4) . . 1.497(4) yes
C(2) C(3) . . 1.371(5) yes
C(3) C(3) . 4_656 1.368(7) yes
C(5) C(6) . . 1.447(5) yes

loop_
_geom_torsion_atom_site_label_1
_geom_torsion_atom_site_label_2
_geom_torsion_atom_site_label_3
_geom_torsion_atom_site_label_4
_geom_torsion_site_symmetry_1
_geom_torsion_site_symmetry_4
_geom_torsion
_geom_torsion_publ_flag
C(5) S(1) C(4) C(1) . . -161.8(2) yes
C(4) S(1) C(5) C(6) . . 72.2(3) yes
C(6) O(1) C(6) C(5) 4_656 . -153.7(4) yes
C(4) C(1) C(2) C(3) . . 179.0(4) yes
C(1) C(1) C(2) C(3) 4_656 . -0.5(5) yes
C(2) C(1) C(4) S(1) . . -103.0(3) yes
C(1) C(1) C(4) S(1) 4_656 . 76.5(3) yes
C(1) C(2) C(3) C(3) . 4_656 -1.4(7) yes
S(1) C(5) C(6) O(1) . . -1.0(6) yes
S(1) C(5) C(6) O(1) . 4_656 -43.1(5) yes
C(5) C(6) O(1) C(6) . 4_656 -153.7(4) yes
